data_7043481
loop_
_publ_author_name
'Zare, Davood'
'Doistau, Benjamin'
'Nozary, Homayoun'
'Besnard, C\'eline'
'Gu\'en\'ee, Laure'
'Suffren, Yan'
'Pel\'e, Anne-Laure'
'Hauser, Andreas'
'Piguet, Claude'

_publ_section_title
;
 CrIII as an alternative to RuII in metallo-supramolecular chemistry
;
_journal_name_full 'Dalton Trans.'
_journal_paper_doi 10.1039/C7DT01747B
_journal_year 2017
_chemical_formula_moiety 'C30 H20 Cl6 Cr2 N6'
_chemical_formula_sum 'C30 H20 Cl6 Cr2 N6'
_chemical_formula_weight 781.22
_space_group_crystal_system tetragonal
_space_group_IT_number 92
_space_group_name_Hall 'P 4abw 2nw'
_space_group_name_H-M_alt 'P 41 21 2'
_symmetry_space_group_name_Hall 'P 4abw 2nw'
_symmetry_space_group_name_H-M 'P 41 21 2'
_atom_sites_solution_hydrogens geom
_audit_creation_date 2016-02-08
_audit_creation_method
;
Olex2 1.2-beta
(compiled 2015.11.10 svn.r3248 for OlexSys, GUI svn.r5133)
;
_audit_update_record
;
2017-05-26 deposited with the CCDC.
2017-06-08 downloaded from the CCDC.
;
_cell_angle_alpha 90
_cell_angle_beta 90
_cell_angle_gamma 90
_cell_formula_units_Z 4
_cell_length_a 13.61144(9)
_cell_length_b 13.61144(9)
_cell_length_c 24.0699(3)
_cell_measurement_reflns_used 22489
_cell_measurement_temperature 179.9(3)
_cell_measurement_theta_max 73.2230
_cell_measurement_theta_min 4.5560
_cell_volume 4459.46(7)
_computing_cell_refinement
'CrysAlisPro, Agilent Technologies, Version 1.171.37.35 (release 13-08-2014 CrysAlis171 .NET) (compiled Aug 13 2014,18:06:01)'
_computing_data_collection
'CrysAlisPro, Agilent Technologies, Version 1.171.37.35 (release 13-08-2014 CrysAlis171 .NET) (compiled Aug 13 2014,18:06:01)'
_computing_data_reduction
'CrysAlisPro, Agilent Technologies, Version 1.171.37.35 (release 13-08-2014 CrysAlis171 .NET) (compiled Aug 13 2014,18:06:01)'
_computing_molecular_graphics 'Olex2 (Dolomanov et al., 2009)'
_computing_publication_material 'Olex2 (Dolomanov et al., 2009)'
_computing_structure_refinement 'ShelXL (Sheldrick, 2015)'
_computing_structure_solution 'SIR2004 (Burla et al., 2007)'
_diffrn_ambient_environment N~2~
_diffrn_ambient_temperature 179.9(3)
_diffrn_detector 'CCD plate'
_diffrn_detector_area_resol_mean 10.4679
_diffrn_detector_type Atlas
_diffrn_measured_fraction_theta_full 1.000
_diffrn_measured_fraction_theta_max 0.998
_diffrn_measurement_details
;
#__ type_ start__ end____ width___ exp.time_
  1 omega   34.00   60.00   1.0000    6.0000
omega____ theta____ kappa____ phi______ frames
    -       38.9365 -130.0000  164.0000 26

#__ type_ start__ end____ width___ exp.time_
  2 omega   80.00  170.00   1.0000   25.0000
omega____ theta____ kappa____ phi______ frames
    -      109.7499   45.0000   30.0000 90

#__ type_ start__ end____ width___ exp.time_
  3 omega  140.00  176.00   1.0000   25.0000
omega____ theta____ kappa____ phi______ frames
    -      109.7499  111.0000 -120.0000 36

#__ type_ start__ end____ width___ exp.time_
  4 omega  127.00  153.00   1.0000   25.0000
omega____ theta____ kappa____ phi______ frames
    -      109.7499  111.0000 -150.0000 26

#__ type_ start__ end____ width___ exp.time_
  5 omega   43.00  116.00   1.0000   25.0000
omega____ theta____ kappa____ phi______ frames
    -      109.7499 -111.0000 -120.0000 73

#__ type_ start__ end____ width___ exp.time_
  6 omega -105.00  -67.00   1.0000    6.0000
omega____ theta____ kappa____ phi______ frames
    -      -38.9365 -140.0000   -8.0000 38

#__ type_ start__ end____ width___ exp.time_
  7 omega -118.00  -79.00   1.0000    6.0000
omega____ theta____ kappa____ phi______ frames
    -      -38.9365  -99.0000  120.0000 39

#__ type_ start__ end____ width___ exp.time_
  8 omega -122.00  -82.00   1.0000    6.0000
omega____ theta____ kappa____ phi______ frames
    -      -38.9365  -99.0000   60.0000 40

#__ type_ start__ end____ width___ exp.time_
  9 omega -116.00  -69.00   1.0000    6.0000
omega____ theta____ kappa____ phi______ frames
    -      -38.9365  -57.0000   60.0000 47

#__ type_ start__ end____ width___ exp.time_
 10 omega  -36.00   -2.00   1.0000    6.0000
omega____ theta____ kappa____ phi______ frames
    -      -38.9365   77.0000 -120.0000 34

#__ type_ start__ end____ width___ exp.time_
 11 omega  -62.00  -13.00   1.0000    6.0000
omega____ theta____ kappa____ phi______ frames
    -      -38.9365  -38.0000   90.0000 49

#__ type_ start__ end____ width___ exp.time_
 12 omega  -44.00  -19.00   1.0000    6.0000
omega____ theta____ kappa____ phi______ frames
    -      -38.9365  -57.0000   60.0000 25

#__ type_ start__ end____ width___ exp.time_
 13 omega   81.00  106.00   1.0000   25.0000
omega____ theta____ kappa____ phi______ frames
    -      109.7499   45.0000  150.0000 25

#__ type_ start__ end____ width___ exp.time_
 14 omega   43.00   72.00   1.0000   25.0000
omega____ theta____ kappa____ phi______ frames
    -      109.7499  -94.0000  -90.0000 29

#__ type_ start__ end____ width___ exp.time_
 15 omega  153.00  178.00   1.0000   25.0000
omega____ theta____ kappa____ phi______ frames
    -      109.7499   77.0000   90.0000 25

#__ type_ start__ end____ width___ exp.time_
 16 omega  111.00  141.00   1.0000   25.0000
omega____ theta____ kappa____ phi______ frames
    -      109.7499  111.0000  -30.0000 30

#__ type_ start__ end____ width___ exp.time_
 17 omega   77.00  103.00   1.0000   25.0000
omega____ theta____ kappa____ phi______ frames
    -      109.7499   61.0000   90.0000 26

#__ type_ start__ end____ width___ exp.time_
 18 omega   79.00  105.00   1.0000   25.0000
omega____ theta____ kappa____ phi______ frames
    -      109.7499   45.0000  120.0000 26

#__ type_ start__ end____ width___ exp.time_
 19 omega   84.00  121.00   1.0000   25.0000
omega____ theta____ kappa____ phi______ frames
    -      109.7499   30.0000  150.0000 37

#__ type_ start__ end____ width___ exp.time_
 20 omega   74.00  100.00   1.0000   25.0000
omega____ theta____ kappa____ phi______ frames
    -      109.7499   77.0000  120.0000 26

#__ type_ start__ end____ width___ exp.time_
 21 omega  145.00  175.00   1.0000   25.0000
omega____ theta____ kappa____ phi______ frames
    -      109.7499   77.0000  120.0000 30

#__ type_ start__ end____ width___ exp.time_
 22 omega   74.00  115.00   1.0000   25.0000
omega____ theta____ kappa____ phi______ frames
    -      109.7499   30.0000  120.0000 41

#__ type_ start__ end____ width___ exp.time_
 23 omega   77.00  102.00   1.0000   25.0000
omega____ theta____ kappa____ phi______ frames
    -      109.7499   61.0000  120.0000 25

#__ type_ start__ end____ width___ exp.time_
 24 omega   74.00  100.00   1.0000   25.0000
omega____ theta____ kappa____ phi______ frames
    -      109.7499   77.0000   90.0000 26

#__ type_ start__ end____ width___ exp.time_
 25 omega -121.00  -86.00   1.0000    6.0000
omega____ theta____ kappa____ phi______ frames
    -      -38.9365  -99.0000 -180.0000 35

#__ type_ start__ end____ width___ exp.time_
 26 omega  -86.00  -52.00   1.0000    6.0000
omega____ theta____ kappa____ phi______ frames
    -      -38.9365   19.0000  120.0000 34

#__ type_ start__ end____ width___ exp.time_
 27 omega    2.00   36.00   1.0000    6.0000
omega____ theta____ kappa____ phi______ frames
    -      -38.9365   19.0000  120.0000 34

#__ type_ start__ end____ width___ exp.time_
 28 omega  -27.00   -1.00   1.0000    6.0000
omega____ theta____ kappa____ phi______ frames
    -      -38.9365   19.0000  120.0000 26

#__ type_ start__ end____ width___ exp.time_
 29 omega   12.00   71.00   1.0000    6.0000
omega____ theta____ kappa____ phi______ frames
    -       38.9365  -99.0000   60.0000 59

#__ type_ start__ end____ width___ exp.time_
 30 omega    4.00   69.00   1.0000    6.0000
omega____ theta____ kappa____ phi______ frames
    -       38.9365  -99.0000  -30.0000 65

#__ type_ start__ end____ width___ exp.time_
 31 omega   69.00  127.00   1.0000    6.0000
omega____ theta____ kappa____ phi______ frames
    -       38.9365  178.0000  -60.0000 58

#__ type_ start__ end____ width___ exp.time_
 32 omega  115.00  147.00   1.0000   25.0000
omega____ theta____ kappa____ phi______ frames
    -      109.7499  178.0000 -120.0000 32

#__ type_ start__ end____ width___ exp.time_
 33 omega   75.00  101.00   1.0000   25.0000
omega____ theta____ kappa____ phi______ frames
    -      109.7499  178.0000 -120.0000 26

#__ type_ start__ end____ width___ exp.time_
 34 omega   30.00  141.00   1.0000   25.0000
omega____ theta____ kappa____ phi______ frames
    -      109.7499  -77.0000  -60.0000 111

#__ type_ start__ end____ width___ exp.time_
 35 omega   74.00  109.00   1.0000   25.0000
omega____ theta____ kappa____ phi______ frames
    -      109.7499 -111.0000   90.0000 35

#__ type_ start__ end____ width___ exp.time_
 36 omega   68.00  116.00   1.0000   25.0000
omega____ theta____ kappa____ phi______ frames
    -      109.7499 -111.0000  -60.0000 48

#__ type_ start__ end____ width___ exp.time_
 37 omega   33.00  101.00   1.0000   25.0000
omega____ theta____ kappa____ phi______ frames
    -      109.7499  -94.0000 -180.0000 68

#__ type_ start__ end____ width___ exp.time_
 38 omega   32.00   58.00   1.0000   25.0000
omega____ theta____ kappa____ phi______ frames
    -      109.7499 -111.0000   90.0000 26

#__ type_ start__ end____ width___ exp.time_
 39 omega   29.00  147.00   1.0000   25.0000
omega____ theta____ kappa____ phi______ frames
    -      109.7499  -30.0000 -180.0000 118

#__ type_ start__ end____ width___ exp.time_
 40 omega  102.00  154.00   1.0000   25.0000
omega____ theta____ kappa____ phi______ frames
    -      109.7499   15.0000 -180.0000 52

#__ type_ start__ end____ width___ exp.time_
 41 omega   43.00   81.00   1.0000   25.0000
omega____ theta____ kappa____ phi______ frames
    -      109.7499   15.0000 -180.0000 38
;
_diffrn_measurement_device 'four-circle diffractometer'
_diffrn_measurement_device_type 'SuperNova, Dual, Cu at zero, Atlas'
_diffrn_measurement_method '\w scans'
_diffrn_orient_matrix_UB_11 -0.1062101000
_diffrn_orient_matrix_UB_12 -0.0322474000
_diffrn_orient_matrix_UB_13 0.0126514000
_diffrn_orient_matrix_UB_21 -0.0390653000
_diffrn_orient_matrix_UB_22 0.0929417000
_diffrn_orient_matrix_UB_23 -0.0290584000
_diffrn_orient_matrix_UB_31 -0.0037808000
_diffrn_orient_matrix_UB_32 -0.0558972000
_diffrn_orient_matrix_UB_33 -0.0555962000
_diffrn_radiation_monochromator mirror
_diffrn_radiation_probe x-ray
_diffrn_radiation_type CuK\a
_diffrn_radiation_wavelength 1.5418
_diffrn_reflns_av_R_equivalents 0.0711
_diffrn_reflns_av_unetI/netI 0.0271
_diffrn_reflns_Laue_measured_fraction_full 1.000
_diffrn_reflns_Laue_measured_fraction_max 0.998
_diffrn_reflns_limit_h_max 16
_diffrn_reflns_limit_h_min -15
_diffrn_reflns_limit_k_max 13
_diffrn_reflns_limit_k_min -16
_diffrn_reflns_limit_l_max 29
_diffrn_reflns_limit_l_min -29
_diffrn_reflns_number 40446
_diffrn_reflns_point_group_measured_fraction_full 1.000
_diffrn_reflns_point_group_measured_fraction_max 0.998
_diffrn_reflns_theta_full 67.680
_diffrn_reflns_theta_max 73.352
_diffrn_reflns_theta_min 3.731
_diffrn_source 'sealed X-ray tube'
_diffrn_source_type 'SuperNova (Cu) X-ray Source'
_exptl_absorpt_coefficient_mu 7.516
_exptl_absorpt_correction_T_max 0.505
_exptl_absorpt_correction_T_min 0.255
_exptl_absorpt_correction_type analytical
_exptl_absorpt_process_details
'CrysAlisPro, Agilent Technologies, Version 1.171.37.35 (release 13-08-2014 CrysAlis171 .NET) (compiled Aug 13 2014,18:06:01) Analytical numeric absorption correction using a multifaceted crystal model based on expressions derived by R.C. Clark & J.S. Reid. (Clark, R. C. & Reid, J. S. (1995). Acta Cryst. A51, 887-897) Empirical absorption correction using spherical harmonics, implemented in SCALE3 ABSPACK scaling algorithm.'
_exptl_crystal_colour green
_exptl_crystal_colour_primary green
_exptl_crystal_density_diffrn 1.164
_exptl_crystal_description block
_exptl_crystal_F_000 1568
_exptl_crystal_size_max 0.2849
_exptl_crystal_size_mid 0.2198
_exptl_crystal_size_min 0.1444
_refine_diff_density_max 0.217
_refine_diff_density_min -0.311
_refine_diff_density_rms 0.044
_refine_ls_abs_structure_details
;
 Refined as an inversion twin.


;
_refine_ls_abs_structure_Flack 0.013(7)
_refine_ls_extinction_method none
_refine_ls_goodness_of_fit_ref 1.060
_refine_ls_hydrogen_treatment constr
_refine_ls_matrix_type full
_refine_ls_number_parameters 200
_refine_ls_number_reflns 4468
_refine_ls_number_restraints 0
_refine_ls_restrained_S_all 1.060
_refine_ls_R_factor_all 0.0358
_refine_ls_R_factor_gt 0.0338
_refine_ls_shift/su_max 0.001
_refine_ls_shift/su_mean 0.000
_refine_ls_structure_factor_coef Fsqd
_refine_ls_weighting_details 'w=1/[\s^2^(Fo^2^)+(0.0495P)^2^+1.5267P] where P=(Fo^2^+2Fc^2^)/3'
_refine_ls_weighting_scheme calc
_refine_ls_wR_factor_gt 0.0902
_refine_ls_wR_factor_ref 0.0917
_reflns_Friedel_coverage 0.712
_reflns_Friedel_fraction_full 1.000
_reflns_Friedel_fraction_max 0.997
_reflns_number_gt 4242
_reflns_number_total 4468
_reflns_threshold_expression 'I > 2\s(I)'
_cod_data_source_file c7dt01747b2.cif
_cod_data_source_block compound12
_cod_database_code 7043481
_chemical_oxdiff_formula 'C30 H20 Cl6 Cr2 N6'
_shelx_space_group_comment
;
The symmetry employed for this shelxl refinement is uniquely defined
by the following loop, which should always be used as a source of
symmetry information in preference to the above space-group names.
They are only intended as comments.
;
_reflns_odcompleteness_completeness 99.96
_reflns_odcompleteness_iscentric 1
_reflns_odcompleteness_theta 66.97
_olex2_refinement_description
;
1. Twinned data refinement
 Scales: 0.987(8) 0.013(8)
2. Fixed Uiso
 At 1.2 times of:
  All C(H) groups
3.a Aromatic/amide H refined with riding coordinates:
 C15(H15), C17(H17), C18(H18), C7(H7), C6(H6), C5(H5), C16(H16), C0AA(H0AA),
 C12(H12), C10(H10)
;
_shelx_shelxl_version_number 2014/7
_olex2_submission_special_instructions 'No special instructions were received'

loop_
_space_group_symop_operation_xyz
'x, y, z'
'-y+1/2, x+1/2, z+1/4'
'-x, -y, z+1/2'
'y+1/2, -x+1/2, z+3/4'
'x+1/2, -y+1/2, -z+3/4'
'y, x, -z'
'-x+1/2, y+1/2, -z+1/4'
'-y, -x, -z+1/2'

loop_
_atom_site_label
_atom_site_type_symbol
_atom_site_fract_x
_atom_site_fract_y
_atom_site_fract_z
_atom_site_U_iso_or_equiv
_atom_site_adp_type
_atom_site_occupancy
_atom_site_site_symmetry_order
_atom_site_calc_flag
_atom_site_refinement_flags_posn
Cr1 Cr 0.85824(4) 0.66451(4) 0.66157(2) 0.04136(16) Uani 1 1 d .
Cl3 Cl 0.94728(9) 0.66480(9) 0.74322(5) 0.0693(3) Uani 1 1 d .
Cl2 Cl 0.76128(7) 0.65096(6) 0.58174(4) 0.0458(2) Uani 1 1 d .
Cl1 Cl 0.96022(8) 0.77644(8) 0.62055(5) 0.0649(3) Uani 1 1 d .
N2 N 0.7660(2) 0.5687(2) 0.69679(12) 0.0388(6) Uani 1 1 d .
N3 N 0.9243(2) 0.5316(2) 0.64223(13) 0.0433(7) Uani 1 1 d .
N1 N 0.7535(3) 0.7572(2) 0.69727(12) 0.0464(7) Uani 1 1 d .
C15 C 0.9179(2) 0.3579(3) 0.65728(15) 0.0424(7) Uani 1 1 d .
H15 H 0.8855 0.3024 0.6726 0.051 Uiso 1 1 calc R
C1AA C 0.6852(3) 0.6017(2) 0.72098(15) 0.0423(7) Uani 1 1 d .
C17 C 1.0491(3) 0.4291(3) 0.60591(19) 0.0581(10) Uani 1 1 d .
H17 H 1.1088 0.4231 0.5857 0.070 Uiso 1 1 calc R
C18 C 1.0073(3) 0.5197(3) 0.61322(17) 0.0534(10) Uani 1 1 d .
H18 H 1.0380 0.5757 0.5972 0.064 Uiso 1 1 calc R
C13 C 0.7866(2) 0.4728(2) 0.69271(14) 0.0359(7) Uani 1 1 d .
C7 C 0.6009(4) 0.7612(3) 0.74721(18) 0.0607(11) Uani 1 1 d .
H7 H 0.5476 0.7268 0.7637 0.073 Uiso 1 1 calc R
C6 C 0.6039(4) 0.8640(3) 0.74742(18) 0.0646(12) Uani 1 1 d .
H6 H 0.5526 0.9009 0.7642 0.078 Uiso 1 1 calc R
C5 C 0.6823(4) 0.9109(3) 0.72286(18) 0.0654(13) Uani 1 1 d .
H5 H 0.6861 0.9806 0.7232 0.079 Uiso 1 1 calc R
C11 C 0.6354(2) 0.4364(2) 0.73887(14) 0.0364(6) Uani 1 1 d .
C8 C 0.6778(3) 0.7112(3) 0.72231(15) 0.0473(8) Uani 1 1 d .
C16 C 1.0052(3) 0.3469(3) 0.62766(18) 0.0520(9) Uani 1 1 d .
H16 H 1.0337 0.2838 0.6226 0.062 Uiso 1 1 calc R
C0AA C 0.7554(4) 0.8565(3) 0.69778(16) 0.0546(10) Uani 1 1 d .
H0AA H 0.8085 0.8897 0.6804 0.065 Uiso 1 1 calc R
C12 C 0.7212(2) 0.4040(2) 0.71389(14) 0.0357(6) Uani 1 1 d .
H12 H 0.7351 0.3357 0.7113 0.043 Uiso 1 1 calc R
C10 C 0.6166(3) 0.5371(2) 0.74260(16) 0.0433(8) Uani 1 1 d .
H10 H 0.5582 0.5607 0.7596 0.052 Uiso 1 1 calc R
C14 C 0.8796(2) 0.4512(2) 0.66388(14) 0.0383(7) Uani 1 1 d .

loop_
_atom_site_aniso_label
_atom_site_aniso_U_11
_atom_site_aniso_U_22
_atom_site_aniso_U_33
_atom_site_aniso_U_23
_atom_site_aniso_U_13
_atom_site_aniso_U_12
Cr1 0.0454(3) 0.0330(3) 0.0457(3) 0.0111(2) -0.0087(2) -0.0137(2)
Cl3 0.0796(7) 0.0666(6) 0.0615(6) 0.0227(5) -0.0315(5) -0.0316(6)
Cl2 0.0556(5) 0.0329(4) 0.0489(4) -0.0010(3) -0.0126(4) 0.0025(3)
Cl1 0.0636(6) 0.0580(6) 0.0730(6) 0.0299(5) -0.0100(5) -0.0274(5)
N2 0.0406(15) 0.0317(13) 0.0442(14) 0.0016(11) -0.0044(12) -0.0064(11)
N3 0.0329(14) 0.0440(16) 0.0529(16) 0.0175(13) -0.0037(12) -0.0090(12)
N1 0.070(2) 0.0282(14) 0.0407(14) 0.0050(11) -0.0106(14) -0.0112(13)
C15 0.0302(15) 0.0402(17) 0.057(2) 0.0136(15) 0.0014(14) -0.0022(13)
C1AA 0.052(2) 0.0284(16) 0.0463(17) 0.0016(13) 0.0008(15) -0.0035(14)
C17 0.0347(19) 0.066(3) 0.073(3) 0.020(2) 0.0082(18) 0.0003(16)
C18 0.0379(19) 0.060(2) 0.062(2) 0.0232(19) 0.0008(17) -0.0086(16)
C13 0.0312(15) 0.0346(16) 0.0420(16) 0.0027(13) -0.0019(13) -0.0055(12)
C7 0.091(3) 0.037(2) 0.054(2) -0.0011(17) 0.012(2) 0.0026(19)
C6 0.104(4) 0.038(2) 0.052(2) -0.0058(17) 0.006(2) 0.003(2)
C5 0.116(4) 0.0315(19) 0.049(2) -0.0034(16) -0.009(2) -0.001(2)
C11 0.0335(16) 0.0313(15) 0.0445(16) 0.0018(13) 0.0004(13) -0.0066(13)
C8 0.069(2) 0.0302(17) 0.0428(17) -0.0020(13) -0.0002(17) -0.0048(15)
C16 0.0365(17) 0.051(2) 0.068(2) 0.015(2) 0.0000(16) 0.0029(15)
C0AA 0.088(3) 0.0274(16) 0.0479(18) -0.0002(15) -0.0120(19) -0.0100(17)
C12 0.0321(15) 0.0298(15) 0.0451(16) 0.0017(12) -0.0030(13) -0.0089(11)
C10 0.0471(19) 0.0305(16) 0.0523(19) -0.0017(14) 0.0077(15) -0.0014(13)
C14 0.0311(15) 0.0370(16) 0.0469(17) 0.0114(14) -0.0009(13) -0.0070(12)

loop_
_atom_type_symbol
_atom_type_description
_atom_type_scat_dispersion_real
_atom_type_scat_dispersion_imag
_atom_type_scat_source
C C 0.0181 0.0091 'International Tables Vol C Tables 4.2.6.8 and 6.1.1.4'
H H 0.0000 0.0000 'International Tables Vol C Tables 4.2.6.8 and 6.1.1.4'
Cl Cl 0.3639 0.7018 'International Tables Vol C Tables 4.2.6.8 and 6.1.1.4'
Cr Cr -0.1635 2.4439 'International Tables Vol C Tables 4.2.6.8 and 6.1.1.4'
N N 0.0311 0.0180 'International Tables Vol C Tables 4.2.6.8 and 6.1.1.4'

loop_
_exptl_crystal_face_index_h
_exptl_crystal_face_index_k
_exptl_crystal_face_index_l
_exptl_crystal_face_perp_dist
_exptl_oxdiff_crystal_face_indexfrac_h
_exptl_oxdiff_crystal_face_indexfrac_k
_exptl_oxdiff_crystal_face_indexfrac_l
_exptl_oxdiff_crystal_face_x
_exptl_oxdiff_crystal_face_y
_exptl_oxdiff_crystal_face_z
-1 0 1 0.1169 -1.0003 -0.0011 1.0010 0.1189 0.0099 -0.0518
1 1 2 0.1114 0.9989 0.9976 1.9994 -0.1130 -0.0044 -0.1707
1 0 -1 0.1141 1.0003 0.0011 -1.0010 -0.1189 -0.0099 0.0518
-1 0 -1 0.0696 -0.9997 0.0006 -1.0001 0.0935 0.0682 0.0593
0 0 -1 0.0543 0.0003 0.0009 -1.0006 -0.0127 0.0291 0.0556
0 0 1 0.1205 -0.0003 -0.0009 1.0006 0.0127 -0.0291 -0.0556
0 1 -1 0.0722 -0.0002 1.0001 -1.0019 -0.0449 0.1221 -0.0002
0 -1 1 0.0722 0.0002 -1.0001 1.0019 0.0449 -0.1221 0.0002
1 0 1 0.1130 0.9997 -0.0006 1.0001 -0.0935 -0.0682 -0.0593
1 -1 -1 0.1226 1.0008 -0.9980 -0.9997 -0.0868 -0.1028 0.1076
1 0 2 0.0875 0.9994 -0.0015 2.0007 -0.0808 -0.0973 -0.1149

loop_
_geom_angle_atom_site_label_1
_geom_angle_atom_site_label_2
_geom_angle_atom_site_label_3
_geom_angle
_geom_angle_site_symmetry_3
Cl3 Cr1 Cl2 174.75(4) .
Cl1 Cr1 Cl3 92.74(4) .
Cl1 Cr1 Cl2 92.31(4) .
N2 Cr1 Cl3 88.26(9) .
N2 Cr1 Cl2 86.71(9) .
N2 Cr1 Cl1 178.50(9) .
N2 Cr1 N3 78.36(12) .
N2 Cr1 N1 77.93(12) .
N3 Cr1 Cl3 87.99(9) .
N3 Cr1 Cl2 89.51(9) .
N3 Cr1 Cl1 102.79(9) .
N3 Cr1 N1 156.27(11) .
N1 Cr1 Cl3 90.40(9) .
N1 Cr1 Cl2 90.02(9) .
N1 Cr1 Cl1 100.94(9) .
C1AA N2 Cr1 119.2(2) .
C1AA N2 C13 122.5(3) .
C13 N2 Cr1 118.3(2) .
C18 N3 Cr1 126.1(3) .
C18 N3 C14 118.8(3) .
C14 N3 Cr1 115.1(2) .
C8 N1 Cr1 115.2(2) .
C8 N1 C0AA 118.4(4) .
C0AA N1 Cr1 126.5(3) .
C16 C15 H15 120.7 .
C14 C15 H15 120.7 .
C14 C15 C16 118.7(3) .
N2 C1AA C8 113.8(3) .
N2 C1AA C10 120.7(3) .
C10 C1AA C8 125.5(4) .
C18 C17 H17 119.9 .
C18 C17 C16 120.3(4) .
C16 C17 H17 119.9 .
N3 C18 C17 121.8(3) .
N3 C18 H18 119.1 .
C17 C18 H18 119.1 .
N2 C13 C12 119.8(3) .
N2 C13 C14 114.2(3) .
C12 C13 C14 126.0(3) .
C6 C7 H7 120.9 .
C8 C7 H7 120.9 .
C8 C7 C6 118.1(4) .
C7 C6 H6 120.5 .
C5 C6 C7 119.0(5) .
C5 C6 H6 120.5 .
C6 C5 H5 120.1 .
C6 C5 C0AA 119.9(4) .
C0AA C5 H5 120.1 .
C12 C11 C11 120.2(2) 8_666
C12 C11 C10 119.6(3) .
C10 C11 C11 120.2(2) 8_666
N1 C8 C1AA 113.7(4) .
N1 C8 C7 122.9(4) .
C7 C8 C1AA 123.4(4) .
C15 C16 H16 120.7 .
C17 C16 C15 118.6(4) .
C17 C16 H16 120.7 .
N1 C0AA C5 121.8(4) .
N1 C0AA H0AA 119.1 .
C5 C0AA H0AA 119.1 .
C13 C12 H12 120.5 .
C11 C12 C13 119.0(3) .
C11 C12 H12 120.5 .
C1AA C10 C11 118.4(3) .
C1AA C10 H10 120.8 .
C11 C10 H10 120.8 .
N3 C14 C15 121.9(3) .
N3 C14 C13 113.9(3) .
C15 C14 C13 124.2(3) .

loop_
_geom_bond_atom_site_label_1
_geom_bond_atom_site_label_2
_geom_bond_distance
_geom_bond_site_symmetry_2
Cr1 Cl3 2.3090(11) .
Cr1 Cl2 2.3384(10) .
Cr1 Cl1 2.2853(10) .
Cr1 N2 1.999(3) .
Cr1 N3 2.073(3) .
Cr1 N1 2.089(4) .
N2 C1AA 1.323(5) .
N2 C13 1.338(4) .
N3 C18 1.338(5) .
N3 C14 1.357(4) .
N1 C8 1.347(5) .
N1 C0AA 1.352(5) .
C15 H15 0.9500 .
C15 C16 1.394(5) .
C15 C14 1.382(5) .
C1AA C8 1.495(5) .
C1AA C10 1.383(5) .
C17 H17 0.9500 .
C17 C18 1.370(6) .
C17 C16 1.372(6) .
C18 H18 0.9500 .
C13 C12 1.389(4) .
C13 C14 1.474(5) .
C7 H7 0.9500 .
C7 C6 1.399(6) .
C7 C8 1.385(6) .
C6 H6 0.9500 .
C6 C5 1.377(7) .
C5 H5 0.9500 .
C5 C0AA 1.379(7) .
C11 C11 1.482(6) 8_666
C11 C12 1.386(5) .
C11 C10 1.397(4) .
C16 H16 0.9500 .
C0AA H0AA 0.9500 .
C12 H12 0.9500 .
C10 H10 0.9500 .

loop_
_geom_torsion_atom_site_label_1
_geom_torsion_atom_site_label_2
_geom_torsion_atom_site_label_3
_geom_torsion_atom_site_label_4
_geom_torsion
_geom_torsion_site_symmetry_1
Cr1 N2 C1AA C8 -4.6(4) .
Cr1 N2 C1AA C10 175.8(3) .
Cr1 N2 C13 C12 -176.3(2) .
Cr1 N2 C13 C14 2.6(4) .
Cr1 N3 C18 C17 175.2(3) .
Cr1 N3 C14 C15 -176.3(3) .
Cr1 N3 C14 C13 5.7(4) .
Cr1 N1 C8 C1AA 1.6(4) .
Cr1 N1 C8 C7 -178.8(3) .
Cr1 N1 C0AA C5 -179.7(3) .
N2 C1AA C8 N1 1.7(5) .
N2 C1AA C8 C7 -177.9(4) .
N2 C1AA C10 C11 0.8(6) .
N2 C13 C12 C11 0.1(5) .
N2 C13 C14 N3 -5.4(4) .
N2 C13 C14 C15 176.7(3) .
C1AA N2 C13 C12 0.6(5) .
C1AA N2 C13 C14 179.5(3) .
C18 N3 C14 C15 0.7(5) .
C18 N3 C14 C13 -177.3(3) .
C18 C17 C16 C15 -0.2(7) .
C13 N2 C1AA C8 178.6(3) .
C13 N2 C1AA C10 -1.1(5) .
C7 C6 C5 C0AA 1.1(7) .
C6 C7 C8 N1 -1.7(7) .
C6 C7 C8 C1AA 177.8(4) .
C6 C5 C0AA N1 -1.2(7) .
C11 C11 C12 C13 179.1(3) 8_666
C11 C11 C10 C1AA -179.6(4) 8_666
C8 N1 C0AA C5 -0.2(6) .
C8 C1AA C10 C11 -178.8(4) .
C8 C7 C6 C5 0.3(7) .
C16 C15 C14 N3 0.3(6) .
C16 C15 C14 C13 178.1(3) .
C16 C17 C18 N3 1.2(7) .
C0AA N1 C8 C1AA -177.9(3) .
C0AA N1 C8 C7 1.7(6) .
C12 C13 C14 N3 173.4(3) .
C12 C13 C14 C15 -4.6(5) .
C12 C11 C10 C1AA 0.0(5) .
C10 C1AA C8 N1 -178.6(4) .
C10 C1AA C8 C7 1.8(7) .
C10 C11 C12 C13 -0.4(5) .
C14 N3 C18 C17 -1.4(6) .
C14 C15 C16 C17 -0.5(6) .
C14 C13 C12 C11 -178.6(3) .

loop_
_twin_individual_id
_twin_individual_mass_fraction_refined
1 0.987(8)
2 0.013(8)
